data_1551847
loop_
_publ_author_name
'Massimo Baroncini'
'Simone d Agostino'
'Giacomo Bergamini'
'Paola Ceroni'
'Angiolina Comotti'
'Piero Sozzani'
'Irene Bassanetti'
'Fabrizia Grepioni'
'Taylor M. Hernandez'
'Serena Silvi'
'Margherita Venturi'
'Alberto Credi'

_publ_section_title
;
 Photoinduced reversible switching of porosity in molecular crystals based
 on star-shaped azobenzene tetramers
;
_journal_name_full 'Nature Chemistry'
_journal_page_first 634
_journal_page_last 640
_journal_paper_doi 10.1038/nchem.2304
_journal_volume 7
_journal_year 2015
_chemical_formula_moiety '(C16.25 H17 N2)*4'
_chemical_formula_sum 'C16.25 H17 N2'
_chemical_formula_weight 240.32
_chemical_name_common E4-1c
_chemical_name_systematic tetrakis(4-((E)-(4-(tert-butyl)phenyl)diazenyl)phenyl)methane
_space_group_crystal_system tetragonal
_space_group_IT_number 82
_space_group_name_Hall 'I -4'
_space_group_name_H-M_alt 'I -4'
_atom_sites_solution_hydrogens geom
_cell_angle_alpha 90
_cell_angle_beta 90
_cell_angle_gamma 90
_cell_formula_units_Z 8
_cell_length_a 20.205(5)
_cell_length_b 20.205(5)
_cell_length_c 7.278(2)
_cell_measurement_reflns_used 251
_cell_measurement_temperature 296
_cell_measurement_theta_max 20.6580
_cell_measurement_theta_min 3.5670
_cell_volume 2971.2(13)
_computing_cell_refinement
;
CrysAlisPro, Agilent Technologies,
Version 1.171.37.31 (release 14-01-2014 CrysAlis171 .NET)
(compiled Jan 14 2014,18:38:05)
;
_computing_data_collection
;
CrysAlisPro, Agilent Technologies,
Version 1.171.37.31 (release 14-01-2014 CrysAlis171 .NET)
(compiled Jan 14 2014,18:38:05)
;
_computing_data_reduction
;
CrysAlisPro, Agilent Technologies,
Version 1.171.37.31 (release 14-01-2014 CrysAlis171 .NET)
(compiled Jan 14 2014,18:38:05)
;
_computing_molecular_graphics SHELXTL
_computing_publication_material SHELXTL
_computing_structure_refinement 'SHELXL-2014/7 (Sheldrick, 2014)'
_computing_structure_solution 'sir92 (giacovazzo 1992)'
_diffrn_ambient_temperature 296
_diffrn_detector_area_resol_mean 16.1340
_diffrn_measured_fraction_theta_full 0.999
_diffrn_measured_fraction_theta_max 0.866
_diffrn_measurement_details
;
#__ type_ start__ end____ width___ exp.time_
  1 omega  -39.00   -5.00   1.0000 1000.0000
omega____ theta____ kappa____ phi______ frames
    -      -17.5955   57.0000 -120.0000 34

#__ type_ start__ end____ width___ exp.time_
  2 omega  -22.00   24.00   1.0000 1000.0000
omega____ theta____ kappa____ phi______ frames
    -      -17.5955  -99.0000   30.0000 46

#__ type_ start__ end____ width___ exp.time_
  3 omega  -22.00   81.00   1.0000 1000.0000
omega____ theta____ kappa____ phi______ frames
    -       18.7673   19.0000  -60.0000 103

#__ type_ start__ end____ width___ exp.time_
  4 omega   46.00   69.00   1.0000 1000.0000
omega____ theta____ kappa____ phi______ frames
    -       18.7673  179.0000   60.0000 23

;
_diffrn_measurement_device_type 'Goniometer KM4/Xcalibur, detector: Sapphire3'
_diffrn_measurement_method 'omega scan'
_diffrn_radiation_type MoK\a
_diffrn_radiation_wavelength 0.71073
_diffrn_reflns_av_R_equivalents 0.1569
_diffrn_reflns_av_unetI/netI 0.4427
_diffrn_reflns_Laue_measured_fraction_full 0.999
_diffrn_reflns_Laue_measured_fraction_max 0.866
_diffrn_reflns_limit_h_max 26
_diffrn_reflns_limit_h_min -26
_diffrn_reflns_limit_k_max 24
_diffrn_reflns_limit_k_min -25
_diffrn_reflns_limit_l_max 9
_diffrn_reflns_limit_l_min -9
_diffrn_reflns_number 6383
_diffrn_reflns_point_group_measured_fraction_full 0.957
_diffrn_reflns_point_group_measured_fraction_max 0.781
_diffrn_reflns_theta_full 25.000
_diffrn_reflns_theta_max 29.392
_diffrn_reflns_theta_min 2.851
_diffrn_source 'Enhance (Mo) X-ray Source'
_exptl_absorpt_coefficient_mu 0.064
_exptl_absorpt_correction_type none
_exptl_crystal_colour orange
_exptl_crystal_density_diffrn 1.074
_exptl_crystal_description prism
_exptl_crystal_F_000 1028
_exptl_crystal_size_max 0.07
_exptl_crystal_size_mid 0.015
_exptl_crystal_size_min 0.008
_refine_diff_density_max 0.186
_refine_diff_density_min -0.187
_refine_diff_density_rms 0.042
_refine_ls_abs_structure_details
;
 Flack x determined using 112 quotients [(I+)-(I-)]/[(I+)+(I-)]
 (Parsons, Flack and Wagner, Acta Cryst. B69 (2013) 249-259).
;
_refine_ls_abs_structure_Flack 10.0(10)
_refine_ls_extinction_coef .
_refine_ls_extinction_method none
_refine_ls_goodness_of_fit_ref 0.940
_refine_ls_hydrogen_treatment constr
_refine_ls_matrix_type full
_refine_ls_number_parameters 113
_refine_ls_number_reflns 3210
_refine_ls_number_restraints 63
_refine_ls_restrained_S_all 0.939
_refine_ls_R_factor_all 0.4675
_refine_ls_R_factor_gt 0.1362
_refine_ls_shift/su_max 0.000
_refine_ls_shift/su_mean 0.000
_refine_ls_structure_factor_coef Fsqd
_refine_ls_weighting_details 'w=1/[\s^2^(Fo^2^)+(0.1290P)^2^] where P=(Fo^2^+2Fc^2^)/3'
_refine_ls_weighting_scheme calc
_refine_ls_wR_factor_gt 0.2660
_refine_ls_wR_factor_ref 0.4348
_reflns_Friedel_coverage 0.676
_reflns_Friedel_fraction_full 0.907
_reflns_Friedel_fraction_max 0.682
_reflns_number_gt 586
_reflns_number_total 3210
_reflns_threshold_expression 'I > 2\s(I)'
_cod_data_source_file nchem.2304-s5.cif
_cod_data_source_block E4-1c
_cod_original_cell_volume 2971.2(17)
_cod_database_code 1551847
_shelx_space_group_comment
;
The symmetry employed for this shelxl refinement is uniquely defined
by the following loop, which should always be used as a source of
symmetry information in preference to the above space-group names.
They are only intended as comments.
;

loop_
_space_group_symop_operation_xyz
'x, y, z'
'-x, -y, z'
'y, -x, -z'
'-y, x, -z'
'x+1/2, y+1/2, z+1/2'
'-x+1/2, -y+1/2, z+1/2'
'y+1/2, -x+1/2, -z+1/2'
'-y+1/2, x+1/2, -z+1/2'

loop_
_atom_site_label
_atom_site_type_symbol
_atom_site_fract_x
_atom_site_fract_y
_atom_site_fract_z
_atom_site_U_iso_or_equiv
_atom_site_adp_type
_atom_site_occupancy
_atom_site_site_symmetry_order
_atom_site_calc_flag
_atom_site_refinement_flags_posn
_atom_site_refinement_flags_adp
_atom_site_refinement_flags_occupancy
_atom_site_disorder_assembly
_atom_site_disorder_group
C1 C 0.5948(4) -0.0775(5) 0.6411(11) 0.096(5) Uiso 1 1 d G . . . .
H1 H 0.6213 -0.0622 0.7364 0.115 Uiso 1 1 calc R U . . .
C2 C 0.5302(5) -0.0546(4) 0.6233(11) 0.078(4) Uiso 1 1 d G . . . .
C3 C 0.4905(4) -0.0776(5) 0.4808(12) 0.085(4) Uiso 1 1 d G . . . .
H3 H 0.4473 -0.0623 0.4689 0.101 Uiso 1 1 calc R U . . .
C4 C 0.5154(4) -0.1233(4) 0.3561(10) 0.083(4) Uiso 1 1 d G . . . .
H4 H 0.4889 -0.1386 0.2608 0.100 Uiso 1 1 calc R U . . .
C5 C 0.5800(5) -0.1462(4) 0.3739(12) 0.082(4) Uiso 1 1 d G . . . .
C6 C 0.6197(4) -0.1233(5) 0.5163(14) 0.103(5) Uiso 1 1 d G . . . .
H6 H 0.6629 -0.1385 0.5282 0.124 Uiso 1 1 calc R U . . .
C7 C 0.6652(7) -0.2828(8) 0.0195(16) 0.211(13) Uani 1 1 d G U . . .
H7 H 0.6887 -0.2756 0.1277 0.254 Uiso 1 1 calc R U . . .
C8 C 0.6073(7) -0.2479(6) -0.0146(15) 0.117(6) Uani 1 1 d G U . . .
C9 C 0.5723(6) -0.2587(7) -0.1763(18) 0.136(7) Uani 1 1 d G U . . .
H9 H 0.5335 -0.2353 -0.1991 0.163 Uiso 1 1 calc R U . . .
C10 C 0.5952(6) -0.3045(7) -0.3037(15) 0.162(9) Uani 1 1 d G U . . .
H10 H 0.5718 -0.3118 -0.4119 0.195 Uiso 1 1 calc R U . . .
C11 C 0.6532(7) -0.3395(7) -0.2696(17) 0.139(8) Uani 1 1 d DG U . . .
C12 C 0.6882(7) -0.3286(9) -0.108(2) 0.252(16) Uani 1 1 d G U . . .
H12 H 0.7270 -0.3520 -0.0851 0.303 Uiso 1 1 calc R U . . .
C13 C 0.5000 0.0000 0.7500 0.066(8) Uiso 1 4 d S . P . .
C14 C 0.6756(12) -0.3936(12) -0.406(3) 0.254(14) Uani 1 1 d D U . . .
C15 C 0.7411(11) -0.3692(15) -0.496(4) 0.336(18) Uani 1 1 d D U . . .
H15A H 0.7319 -0.3323 -0.5745 0.504 Uiso 1 1 calc R U . . .
H15B H 0.7603 -0.4044 -0.5662 0.504 Uiso 1 1 calc R U . . .
H15C H 0.7715 -0.3559 -0.4012 0.504 Uiso 1 1 calc R U . . .
C16 C 0.6255(11) -0.4095(13) -0.552(3) 0.285(15) Uani 1 1 d D U . . .
H16A H 0.6080 -0.3692 -0.6019 0.427 Uiso 1 1 calc R U . . .
H16B H 0.5901 -0.4350 -0.4994 0.427 Uiso 1 1 calc R U . . .
H16C H 0.6463 -0.4346 -0.6481 0.427 Uiso 1 1 calc R U . . .
C17 C 0.6941(15) -0.4555(13) -0.298(3) 0.308(16) Uani 1 1 d D U . . .
H17A H 0.6888 -0.4937 -0.3744 0.463 Uiso 1 1 calc R U . . .
H17B H 0.6658 -0.4593 -0.1922 0.463 Uiso 1 1 calc R U . . .
H17C H 0.7393 -0.4523 -0.2584 0.463 Uiso 1 1 calc R U . . .
N1 N 0.5786(7) -0.2018(6) 0.1087(19) 0.102(5) Uani 1 1 d . . . . .
N2 N 0.6098(7) -0.1932(7) 0.253(2) 0.108(5) Uani 1 1 d . . . . .

loop_
_atom_site_aniso_label
_atom_site_aniso_U_11
_atom_site_aniso_U_22
_atom_site_aniso_U_33
_atom_site_aniso_U_23
_atom_site_aniso_U_13
_atom_site_aniso_U_12
C7 0.210(18) 0.24(2) 0.184(15) -0.125(16) -0.078(15) 0.129(17)
C8 0.130(14) 0.106(13) 0.116(11) -0.025(11) -0.015(9) 0.021(11)
C9 0.134(13) 0.139(15) 0.134(13) -0.050(11) -0.024(11) 0.033(12)
C10 0.152(15) 0.177(19) 0.158(12) -0.074(12) -0.043(11) 0.070(13)
C11 0.138(15) 0.143(15) 0.137(12) -0.053(12) -0.035(10) 0.046(13)
C12 0.25(2) 0.30(3) 0.209(17) -0.173(19) -0.118(16) 0.18(2)
C14 0.26(3) 0.27(3) 0.24(2) -0.18(2) -0.12(2) 0.17(2)
C15 0.32(3) 0.40(3) 0.29(3) -0.19(2) -0.08(2) 0.12(3)
C16 0.29(3) 0.30(3) 0.26(2) -0.19(2) -0.13(2) 0.16(2)
C17 0.34(3) 0.29(3) 0.29(3) -0.17(2) -0.12(2) 0.17(2)
N1 0.128(12) 0.087(10) 0.092(9) -0.014(8) -0.009(9) 0.020(9)
N2 0.126(12) 0.110(12) 0.089(8) -0.017(8) -0.016(8) 0.026(10)

loop_
_atom_type_symbol
_atom_type_description
_atom_type_scat_dispersion_real
_atom_type_scat_dispersion_imag
_atom_type_scat_source
C C 0.0033 0.0016 'International Tables Vol C Tables 4.2.6.8 and 6.1.1.4'
H H 0.0000 0.0000 'International Tables Vol C Tables 4.2.6.8 and 6.1.1.4'
N N 0.0061 0.0033 'International Tables Vol C Tables 4.2.6.8 and 6.1.1.4'

loop_
_geom_angle_atom_site_label_1
_geom_angle_atom_site_label_2
_geom_angle_atom_site_label_3
_geom_angle
_geom_angle_site_symmetry_1
_geom_angle_site_symmetry_3
C2 C1 C6 120.0 . .
C1 C2 C3 120.0 . .
C1 C2 C13 123.1(6) . .
C3 C2 C13 116.8(6) . .
C4 C3 C2 120.0 . .
C5 C4 C3 120.0 . .
C4 C5 C6 120.0 . .
C4 C5 N2 124.1(9) . .
C6 C5 N2 115.9(9) . .
C5 C6 C1 120.0 . .
C8 C7 C12 120.0 . .
C9 C8 C7 120.0 . .
C9 C8 N1 115.5(10) . .
C7 C8 N1 124.4(10) . .
C8 C9 C10 120.0 . .
C11 C10 C9 120.0 . .
C10 C11 C12 120.0 . .
C10 C11 C14 119.5(12) . .
C12 C11 C14 120.4(12) . .
C11 C12 C7 120.0 . .
C2 C13 C2 110.4(6) . 8_546
C2 C13 C2 110.4(7) . 7_556
C2 C13 C2 107.7(13) 8_546 7_556
C2 C13 C2 107.7(10) . 2_655
C2 C13 C2 110.4(7) 8_546 2_655
C2 C13 C2 110.4(7) 7_556 2_655
C16 C14 C17 110.8(16) . .
C16 C14 C11 114.1(16) . .
C17 C14 C11 108.8(19) . .
C16 C14 C15 110.1(17) . .
C17 C14 C15 105.6(15) . .
C11 C14 C15 107.1(16) . .
N2 N1 C8 114.9(13) . .
N1 N2 C5 113.6(12) . .

loop_
_geom_bond_atom_site_label_1
_geom_bond_atom_site_label_2
_geom_bond_distance
_geom_bond_site_symmetry_2
C1 C2 1.3900 .
C1 C6 1.3900 .
C2 C3 1.3900 .
C2 C13 1.562(7) .
C3 C4 1.3900 .
C4 C5 1.3900 .
C5 C6 1.3900 .
C5 N2 1.426(14) .
C7 C8 1.3900 .
C7 C12 1.3900 .
C8 C9 1.3900 .
C8 N1 1.417(13) .
C9 C10 1.3900 .
C10 C11 1.3900 .
C11 C12 1.3900 .
C11 C14 1.544(17) .
C13 C2 1.562(11) 8_546
C13 C2 1.562(11) 7_556
C13 C2 1.562(9) 2_655
C14 C16 1.504(19) .
C14 C17 1.52(2) .
C14 C15 1.56(2) .
N1 N2 1.240(13) .
